data_1560702
loop_
_publ_author_name
'Wu, Yu'
'Lu, Lu'
'Feng, Jianshen'
'Li, Yulong'
'Sun, Yanchun'
'Ma, Aiqing'

_publ_section_title
;
 Design and construction of diverse structures of coordination polymers:
 Photocatalytic properties
;
_journal_name_full 'Journal of Solid State Chemistry'
_journal_page_first 213
_journal_page_last 218
_journal_paper_doi 10.1016/j.jssc.2016.10.021
_journal_volume 245
_journal_year 2017
_chemical_formula_sum 'C58 H36 Cu N6 O10'
_chemical_formula_weight 1040.47
_space_group_IT_number 2
_space_group_name_Hall '-P 1'
_space_group_name_H-M_alt 'P -1'
_symmetry_cell_setting triclinic
_symmetry_space_group_name_H-M 'P -1'
_atom_sites_solution_hydrogens geom
_atom_sites_solution_primary direct
_atom_sites_solution_secondary difmap
_cell_angle_alpha 108.791(9)
_cell_angle_beta 93.295(9)
_cell_angle_gamma 105.981(9)
_cell_formula_units_Z 1
_cell_length_a 9.346(7)
_cell_length_b 10.627(8)
_cell_length_c 13.270(10)
_cell_measurement_reflns_used 3714
_cell_measurement_temperature 100(2)
_cell_measurement_theta_max 27.0354
_cell_measurement_theta_min 2.6004
_cell_volume 1183.9(15)
_computing_structure_refinement 'SHELXL-97 (Sheldrick, 1997)'
_computing_structure_solution 'SHELXS-97 (Sheldrick, 1990)'
_diffrn_ambient_temperature 100(2)
_diffrn_measured_fraction_theta_full 0.991
_diffrn_measured_fraction_theta_max 0.991
_diffrn_measurement_device_type bruker-CCD
_diffrn_measurement_method '\f and \w scans'
_diffrn_radiation_monochromator graphite
_diffrn_radiation_source 'fine-focus sealed tube'
_diffrn_radiation_type MoK\a
_diffrn_radiation_wavelength 0.71073
_diffrn_reflns_av_R_equivalents 0.0280
_diffrn_reflns_av_sigmaI/netI 0.0409
_diffrn_reflns_limit_h_max 11
_diffrn_reflns_limit_h_min -11
_diffrn_reflns_limit_k_max 12
_diffrn_reflns_limit_k_min -12
_diffrn_reflns_limit_l_max 15
_diffrn_reflns_limit_l_min -15
_diffrn_reflns_number 9496
_diffrn_reflns_theta_full 25.10
_diffrn_reflns_theta_max 25.10
_diffrn_reflns_theta_min 2.87
_exptl_absorpt_coefficient_mu 0.533
_exptl_absorpt_correction_T_max 0.9055
_exptl_absorpt_correction_T_min 0.8963
_exptl_absorpt_correction_type multi-scan
_exptl_absorpt_process_details sadabs
_exptl_crystal_colour purple
_exptl_crystal_density_diffrn 1.459
_exptl_crystal_density_method 'not measured'
_exptl_crystal_description block
_exptl_crystal_F_000 535
_exptl_crystal_size_max 0.21
_exptl_crystal_size_mid 0.20
_exptl_crystal_size_min 0.19
_refine_diff_density_max 0.321
_refine_diff_density_min -0.320
_refine_diff_density_rms 0.056
_refine_ls_extinction_method none
_refine_ls_goodness_of_fit_ref 1.001
_refine_ls_hydrogen_treatment mixed
_refine_ls_matrix_type full
_refine_ls_number_parameters 340
_refine_ls_number_reflns 4180
_refine_ls_number_restraints 0
_refine_ls_restrained_S_all 1.001
_refine_ls_R_factor_all 0.0502
_refine_ls_R_factor_gt 0.0387
_refine_ls_shift/su_max 0.001
_refine_ls_shift/su_mean 0.000
_refine_ls_structure_factor_coef Fsqd
_refine_ls_weighting_details 'calc w=1/[\s^2^(Fo^2^)+(0.0735P)^2^+0.0954P] where P=(Fo^2^+2Fc^2^)/3'
_refine_ls_weighting_scheme calc
_refine_ls_wR_factor_gt 0.1044
_refine_ls_wR_factor_ref 0.1116
_reflns_number_gt 3513
_reflns_number_total 4180
_reflns_threshold_expression >2sigma(I)
_cod_data_source_file JSSC-2017-245-213.cif
_cod_data_source_block ww4
_cod_original_sg_symbol_H-M P-1
_cod_database_code 1560702

loop_
_symmetry_equiv_pos_as_xyz
'x, y, z'
'-x, -y, -z'

loop_
_atom_site_label
_atom_site_type_symbol
_atom_site_fract_x
_atom_site_fract_y
_atom_site_fract_z
_atom_site_U_iso_or_equiv
_atom_site_adp_type
_atom_site_occupancy
_atom_site_symmetry_multiplicity
_atom_site_calc_flag
_atom_site_refinement_flags
_atom_site_disorder_assembly
_atom_site_disorder_group
Cu1 Cu 0.5000 1.0000 1.0000 0.02492(15) Uani 1 2 d S . .
O1 O 0.29097(17) 0.88237(16) 0.93880(13) 0.0286(4) Uani 1 1 d . . .
O2 O 0.38770(19) 0.7085(2) 0.90162(18) 0.0495(5) Uani 1 1 d . . .
O3 O -0.2576(2) 0.7962(2) 0.92413(19) 0.0538(6) Uani 1 1 d . . .
O4 O -0.40706(19) 0.57808(19) 0.88498(19) 0.0549(6) Uani 1 1 d . . .
H4 H -0.4744 0.6173 0.8925 0.082 Uiso 1 1 calc R . .
O5 O -0.06991(18) 0.28570(16) 0.85754(13) 0.0309(4) Uani 1 1 d . . .
N1 N 0.4693(2) -0.03142(19) 0.13913(15) 0.0264(4) Uani 1 1 d . . .
N2 N 0.3332(2) -0.24087(19) 0.42213(15) 0.0262(4) Uani 1 1 d . . .
N3 N 0.2774(3) -0.6901(3) 0.4826(2) 0.0581(7) Uani 1 1 d . . .
C1 C 0.4666(2) -0.1590(2) 0.25832(18) 0.0248(5) Uani 1 1 d . . .
H1A H 0.4927 -0.2314 0.2747 0.030 Uiso 1 1 calc R . .
C2 C 0.5040(3) -0.1313(2) 0.16635(19) 0.0278(5) Uani 1 1 d . . .
H2A H 0.5565 -0.1855 0.1208 0.033 Uiso 1 1 calc R . .
C3 C 0.4000(3) 0.0464(3) 0.2062(2) 0.0390(6) Uani 1 1 d . . .
H3A H 0.3771 0.1195 0.1888 0.047 Uiso 1 1 calc R . .
C4 C 0.3600(3) 0.0259(3) 0.2994(2) 0.0364(6) Uani 1 1 d . . .
H4A H 0.3116 0.0846 0.3449 0.044 Uiso 1 1 calc R . .
C5 C 0.3906(2) -0.0803(2) 0.32653(17) 0.0212(5) Uani 1 1 d . . .
C6 C 0.3358(2) -0.1144(2) 0.42090(17) 0.0210(5) Uani 1 1 d . . .
C7 C 0.2821(2) -0.0231(2) 0.49895(17) 0.0224(5) Uani 1 1 d . . .
H7A H 0.2914 0.0675 0.4974 0.027 Uiso 1 1 calc R . .
C8 C 0.2149(2) -0.0640(2) 0.57914(18) 0.0227(5) Uani 1 1 d . . .
C9 C 0.2147(3) -0.1941(2) 0.58148(18) 0.0270(5) Uani 1 1 d . . .
H9A H 0.1732 -0.2258 0.6359 0.032 Uiso 1 1 calc R . .
C10 C 0.2762(3) -0.2778(2) 0.50306(18) 0.0266(5) Uani 1 1 d . . .
C11 C 0.2761(3) -0.4194(3) 0.4995(2) 0.0331(6) Uani 1 1 d . . .
C12 C 0.3175(4) -0.4482(3) 0.5893(2) 0.0465(7) Uani 1 1 d . . .
H12A H 0.3445 -0.3773 0.6587 0.056 Uiso 1 1 calc R . .
C13 C 0.3188(4) -0.5832(3) 0.5759(3) 0.0601(9) Uani 1 1 d . . .
H13A H 0.3517 -0.6003 0.6379 0.072 Uiso 1 1 calc R . .
C14 C 0.2332(5) -0.6616(3) 0.3976(3) 0.0625(10) Uani 1 1 d . . .
H14A H 0.1999 -0.7363 0.3302 0.075 Uiso 1 1 calc R . .
C15 C 0.2325(4) -0.5303(3) 0.4007(2) 0.0527(8) Uani 1 1 d . . .
H15A H 0.2028 -0.5159 0.3367 0.063 Uiso 1 1 calc R . .
C16 C 0.1417(2) 0.0274(2) 0.65431(18) 0.0219(5) Uani 1 1 d . . .
C17 C 0.0972(3) 0.1273(2) 0.62420(18) 0.0251(5) Uani 1 1 d . . .
H17A H 0.1134 0.1347 0.5560 0.030 Uiso 1 1 calc R . .
C18 C 0.0300(3) 0.2157(2) 0.69113(19) 0.0267(5) Uani 1 1 d . . .
H18A H 0.0014 0.2831 0.6691 0.032 Uiso 1 1 calc R . .
C19 C 0.0050(2) 0.2052(2) 0.78999(18) 0.0237(5) Uani 1 1 d . . .
C20 C 0.0459(3) 0.1060(2) 0.82209(19) 0.0291(5) Uani 1 1 d . . .
H20A H 0.0275 0.0984 0.8899 0.035 Uiso 1 1 calc R . .
C21 C 0.1138(3) 0.0181(2) 0.75451(19) 0.0267(5) Uani 1 1 d . . .
H21A H 0.1418 -0.0494 0.7768 0.032 Uiso 1 1 calc R . .
C22 C -0.0435(2) 0.4241(2) 0.86381(17) 0.0227(5) Uani 1 1 d . . .
C23 C 0.0997(2) 0.5120(2) 0.87081(17) 0.0237(5) Uani 1 1 d . . .
H23A H 0.1830 0.4765 0.8639 0.028 Uiso 1 1 calc R . .
C24 C 0.1211(2) 0.6533(2) 0.88819(17) 0.0214(5) Uani 1 1 d . . .
C25 C -0.0024(2) 0.7036(2) 0.89668(17) 0.0224(5) Uani 1 1 d . . .
H25A H 0.0113 0.7993 0.9078 0.027 Uiso 1 1 calc R . .
C26 C -0.1454(2) 0.6137(2) 0.88884(18) 0.0244(5) Uani 1 1 d . . .
C27 C -0.1667(2) 0.4729(2) 0.87271(18) 0.0243(5) Uani 1 1 d . . .
H27A H -0.2644 0.4115 0.8679 0.029 Uiso 1 1 calc R . .
C28 C 0.2779(2) 0.7531(2) 0.90919(18) 0.0259(5) Uani 1 1 d . . .
C29 C -0.2738(3) 0.6730(3) 0.9005(2) 0.0307(6) Uani 1 1 d . . .

loop_
_atom_site_aniso_label
_atom_site_aniso_U_11
_atom_site_aniso_U_22
_atom_site_aniso_U_33
_atom_site_aniso_U_23
_atom_site_aniso_U_13
_atom_site_aniso_U_12
Cu1 0.0214(2) 0.0267(2) 0.0221(2) 0.01160(17) 0.00328(16) -0.00313(16)
O1 0.0220(8) 0.0243(9) 0.0364(10) 0.0115(7) 0.0041(7) 0.0016(7)
O2 0.0197(9) 0.0442(11) 0.0821(15) 0.0145(11) 0.0115(9) 0.0144(8)
O3 0.0296(10) 0.0310(11) 0.1039(18) 0.0254(11) 0.0031(10) 0.0138(8)
O4 0.0211(9) 0.0334(11) 0.1080(18) 0.0184(11) 0.0152(10) 0.0118(8)
O5 0.0374(9) 0.0222(9) 0.0369(10) 0.0098(7) 0.0176(8) 0.0136(7)
N1 0.0238(10) 0.0242(10) 0.0274(11) 0.0109(9) 0.0047(8) -0.0006(8)
N2 0.0344(11) 0.0237(11) 0.0266(11) 0.0122(9) 0.0110(9) 0.0133(9)
N3 0.101(2) 0.0340(14) 0.0582(17) 0.0278(13) 0.0323(16) 0.0328(15)
C1 0.0263(12) 0.0235(12) 0.0248(12) 0.0101(10) 0.0028(10) 0.0067(10)
C2 0.0262(12) 0.0300(13) 0.0257(13) 0.0081(10) 0.0063(10) 0.0083(10)
C3 0.0565(17) 0.0355(15) 0.0400(16) 0.0250(12) 0.0182(13) 0.0217(13)
C4 0.0549(16) 0.0354(15) 0.0354(15) 0.0209(12) 0.0230(13) 0.0263(13)
C5 0.0216(11) 0.0191(11) 0.0214(11) 0.0073(9) 0.0032(9) 0.0038(9)
C6 0.0219(11) 0.0190(11) 0.0226(12) 0.0089(9) 0.0028(9) 0.0052(9)
C7 0.0246(11) 0.0195(11) 0.0241(12) 0.0094(9) 0.0034(9) 0.0062(9)
C8 0.0243(11) 0.0197(11) 0.0218(12) 0.0052(9) 0.0009(9) 0.0063(9)
C9 0.0364(13) 0.0260(13) 0.0245(12) 0.0135(10) 0.0114(10) 0.0120(10)
C10 0.0361(13) 0.0234(12) 0.0254(13) 0.0121(10) 0.0080(10) 0.0123(10)
C11 0.0496(15) 0.0273(13) 0.0335(14) 0.0171(11) 0.0209(12) 0.0186(12)
C12 0.077(2) 0.0341(15) 0.0376(16) 0.0199(13) 0.0127(15) 0.0217(15)
C13 0.098(3) 0.0458(19) 0.055(2) 0.0347(17) 0.0150(19) 0.0301(18)
C14 0.116(3) 0.0330(17) 0.0480(19) 0.0139(14) 0.0316(19) 0.0350(18)
C15 0.102(3) 0.0324(16) 0.0344(16) 0.0151(13) 0.0195(16) 0.0316(17)
C16 0.0216(11) 0.0179(11) 0.0229(12) 0.0050(9) 0.0035(9) 0.0035(9)
C17 0.0314(12) 0.0238(12) 0.0207(12) 0.0084(10) 0.0048(9) 0.0084(10)
C18 0.0311(12) 0.0201(12) 0.0311(13) 0.0093(10) 0.0037(10) 0.0113(10)
C19 0.0223(11) 0.0181(11) 0.0283(13) 0.0043(9) 0.0060(9) 0.0064(9)
C20 0.0363(13) 0.0300(13) 0.0241(13) 0.0110(10) 0.0103(10) 0.0124(11)
C21 0.0335(13) 0.0224(12) 0.0293(13) 0.0124(10) 0.0086(10) 0.0122(10)
C22 0.0270(12) 0.0195(11) 0.0205(12) 0.0042(9) 0.0048(9) 0.0084(9)
C23 0.0210(11) 0.0280(13) 0.0223(12) 0.0051(10) 0.0056(9) 0.0121(10)
C24 0.0167(10) 0.0244(12) 0.0204(11) 0.0056(9) 0.0030(9) 0.0048(9)
C25 0.0215(11) 0.0204(11) 0.0244(12) 0.0069(9) 0.0034(9) 0.0063(9)
C26 0.0199(11) 0.0263(12) 0.0264(12) 0.0089(10) 0.0025(9) 0.0069(9)
C27 0.0178(11) 0.0251(12) 0.0258(12) 0.0057(10) 0.0034(9) 0.0037(9)
C28 0.0199(11) 0.0328(14) 0.0248(12) 0.0096(10) 0.0062(9) 0.0080(10)
C29 0.0207(12) 0.0301(14) 0.0417(15) 0.0124(11) 0.0033(10) 0.0092(10)

loop_
_atom_type_symbol
_atom_type_description
_atom_type_scat_dispersion_real
_atom_type_scat_dispersion_imag
_atom_type_scat_source
C C 0.0033 0.0016 'International Tables Vol C Tables 4.2.6.8 and 6.1.1.4'
H H 0.0000 0.0000 'International Tables Vol C Tables 4.2.6.8 and 6.1.1.4'
Cu Cu 0.3201 1.2651 'International Tables Vol C Tables 4.2.6.8 and 6.1.1.4'
N N 0.0061 0.0033 'International Tables Vol C Tables 4.2.6.8 and 6.1.1.4'
O O 0.0106 0.0060 'International Tables Vol C Tables 4.2.6.8 and 6.1.1.4'

loop_
_geom_angle_atom_site_label_1
_geom_angle_atom_site_label_2
_geom_angle_atom_site_label_3
_geom_angle
_geom_angle_site_symmetry_1
_geom_angle_site_symmetry_3
O1 Cu1 O1 180.0 . 2_677
O1 Cu1 N1 90.72(8) . 2_666
O1 Cu1 N1 89.28(8) 2_677 2_666
O1 Cu1 N1 89.28(8) . 1_566
O1 Cu1 N1 90.72(8) 2_677 1_566
N1 Cu1 N1 180.000(1) 2_666 1_566
C28 O1 Cu1 111.82(14) . .
C29 O4 H4 109.5 . .
C19 O5 C22 118.59(17) . .
C3 N1 C2 117.5(2) . .
C3 N1 Cu1 117.77(16) . 1_544
C2 N1 Cu1 124.52(16) . 1_544
C6 N2 C10 117.24(19) . .
C13 N3 C14 115.7(2) . .
C2 C1 C5 119.7(2) . .
C2 C1 H1A 120.2 . .
C5 C1 H1A 120.2 . .
N1 C2 C1 122.7(2) . .
N1 C2 H2A 118.7 . .
C1 C2 H2A 118.7 . .
N1 C3 C4 123.2(2) . .
N1 C3 H3A 118.4 . .
C4 C3 H3A 118.4 . .
C3 C4 C5 119.8(2) . .
C3 C4 H4A 120.1 . .
C5 C4 H4A 120.1 . .
C4 C5 C1 117.1(2) . .
C4 C5 C6 121.3(2) . .
C1 C5 C6 121.56(19) . .
N2 C6 C7 122.6(2) . .
N2 C6 C5 115.90(19) . .
C7 C6 C5 121.4(2) . .
C8 C7 C6 120.4(2) . .
C8 C7 H7A 119.8 . .
C6 C7 H7A 119.8 . .
C7 C8 C9 116.8(2) . .
C7 C8 C16 120.0(2) . .
C9 C8 C16 123.1(2) . .
C8 C9 C10 119.5(2) . .
C8 C9 H9A 120.2 . .
C10 C9 H9A 120.2 . .
N2 C10 C9 123.3(2) . .
N2 C10 C11 114.5(2) . .
C9 C10 C11 122.1(2) . .
C12 C11 C15 117.4(2) . .
C12 C11 C10 123.5(2) . .
C15 C11 C10 119.1(2) . .
C11 C12 C13 118.6(3) . .
C11 C12 H12A 120.7 . .
C13 C12 H12A 120.7 . .
N3 C13 C12 124.8(3) . .
N3 C13 H13A 117.6 . .
C12 C13 H13A 117.6 . .
N3 C14 C15 124.4(3) . .
N3 C14 H14A 117.8 . .
C15 C14 H14A 117.8 . .
C14 C15 C11 119.0(3) . .
C14 C15 H15A 120.5 . .
C11 C15 H15A 120.5 . .
C21 C16 C17 117.5(2) . .
C21 C16 C8 123.3(2) . .
C17 C16 C8 119.3(2) . .
C18 C17 C16 121.7(2) . .
C18 C17 H17A 119.1 . .
C16 C17 H17A 119.1 . .
C19 C18 C17 119.6(2) . .
C19 C18 H18A 120.2 . .
C17 C18 H18A 120.2 . .
C18 C19 C20 120.4(2) . .
C18 C19 O5 121.9(2) . .
C20 C19 O5 117.6(2) . .
C19 C20 C21 119.7(2) . .
C19 C20 H20A 120.2 . .
C21 C20 H20A 120.2 . .
C20 C21 C16 121.2(2) . .
C20 C21 H21A 119.4 . .
C16 C21 H21A 119.4 . .
C27 C22 C23 121.3(2) . .
C27 C22 O5 116.26(19) . .
C23 C22 O5 122.18(19) . .
C22 C23 C24 119.5(2) . .
C22 C23 H23A 120.2 . .
C24 C23 H23A 120.2 . .
C25 C24 C23 119.67(19) . .
C25 C24 C28 120.1(2) . .
C23 C24 C28 119.93(19) . .
C26 C25 C24 120.0(2) . .
C26 C25 H25A 120.0 . .
C24 C25 H25A 120.0 . .
C25 C26 C27 120.5(2) . .
C25 C26 C29 118.0(2) . .
C27 C26 C29 121.5(2) . .
C22 C27 C26 119.1(2) . .
C22 C27 H27A 120.5 . .
C26 C27 H27A 120.5 . .
O2 C28 O1 122.9(2) . .
O2 C28 C24 120.1(2) . .
O1 C28 C24 116.88(19) . .
O3 C29 O4 123.0(2) . .
O3 C29 C26 123.3(2) . .
O4 C29 C26 113.8(2) . .

loop_
_geom_bond_atom_site_label_1
_geom_bond_atom_site_label_2
_geom_bond_distance
_geom_bond_site_symmetry_2
Cu1 O1 1.9641(19) .
Cu1 O1 1.9641(19) 2_677
Cu1 N1 2.002(2) 2_666
Cu1 N1 2.002(2) 1_566
O1 C28 1.270(3) .
O2 C28 1.239(3) .
O3 C29 1.207(3) .
O4 C29 1.325(3) .
O4 H4 0.8400 .
O5 C19 1.391(3) .
O5 C22 1.396(3) .
N1 C3 1.335(3) .
N1 C2 1.336(3) .
N1 Cu1 2.002(2) 1_544
N2 C6 1.343(3) .
N2 C10 1.347(3) .
N3 C13 1.330(4) .
N3 C14 1.332(4) .
C1 C2 1.387(3) .
C1 C5 1.391(3) .
C1 H1A 0.9500 .
C2 H2A 0.9500 .
C3 C4 1.378(4) .
C3 H3A 0.9500 .
C4 C5 1.383(3) .
C4 H4A 0.9500 .
C5 C6 1.492(3) .
C6 C7 1.395(3) .
C7 C8 1.393(3) .
C7 H7A 0.9500 .
C8 C9 1.393(3) .
C8 C16 1.491(3) .
C9 C10 1.399(3) .
C9 H9A 0.9500 .
C10 C11 1.490(3) .
C11 C12 1.383(4) .
C11 C15 1.397(4) .
C12 C13 1.391(4) .
C12 H12A 0.9500 .
C13 H13A 0.9500 .
C14 C15 1.383(4) .
C14 H14A 0.9500 .
C15 H15A 0.9500 .
C16 C21 1.398(3) .
C16 C17 1.400(3) .
C17 C18 1.384(3) .
C17 H17A 0.9500 .
C18 C19 1.380(3) .
C18 H18A 0.9500 .
C19 C20 1.389(3) .
C20 C21 1.390(3) .
C20 H20A 0.9500 .
C21 H21A 0.9500 .
C22 C27 1.384(3) .
C22 C23 1.384(3) .
C23 C24 1.399(3) .
C23 H23A 0.9500 .
C24 C25 1.395(3) .
C24 C28 1.502(3) .
C25 C26 1.388(3) .
C25 H25A 0.9500 .
C26 C27 1.395(3) .
C26 C29 1.496(3) .
C27 H27A 0.9500 .

loop_
_geom_torsion_atom_site_label_1
_geom_torsion_atom_site_label_2
_geom_torsion_atom_site_label_3
_geom_torsion_atom_site_label_4
_geom_torsion
_geom_torsion_site_symmetry_1
_geom_torsion_site_symmetry_2
_geom_torsion_site_symmetry_3
_geom_torsion_site_symmetry_4
O1 Cu1 O1 C28 23.6(3) 2_677 . . .
N1 Cu1 O1 C28 100.20(16) 2_666 . . .
N1 Cu1 O1 C28 -79.80(16) 1_566 . . .
C3 N1 C2 C1 2.1(3) . . . .
Cu1 N1 C2 C1 -173.04(16) 1_544 . . .
C5 C1 C2 N1 -0.4(3) . . . .
C2 N1 C3 C4 -1.7(4) . . . .
Cu1 N1 C3 C4 173.8(2) 1_544 . . .
N1 C3 C4 C5 -0.5(4) . . . .
C3 C4 C5 C1 2.2(4) . . . .
C3 C4 C5 C6 -174.0(2) . . . .
C2 C1 C5 C4 -1.8(3) . . . .
C2 C1 C5 C6 174.44(19) . . . .
C10 N2 C6 C7 -0.2(3) . . . .
C10 N2 C6 C5 -176.29(19) . . . .
C4 C5 C6 N2 161.6(2) . . . .
C1 C5 C6 N2 -14.5(3) . . . .
C4 C5 C6 C7 -14.6(3) . . . .
C1 C5 C6 C7 169.4(2) . . . .
N2 C6 C7 C8 -3.6(3) . . . .
C5 C6 C7 C8 172.25(19) . . . .
C6 C7 C8 C9 4.6(3) . . . .
C6 C7 C8 C16 -172.83(19) . . . .
C7 C8 C9 C10 -2.0(3) . . . .
C16 C8 C9 C10 175.3(2) . . . .
C6 N2 C10 C9 2.9(3) . . . .
C6 N2 C10 C11 179.8(2) . . . .
C8 C9 C10 N2 -1.8(4) . . . .
C8 C9 C10 C11 -178.5(2) . . . .
N2 C10 C11 C12 137.0(3) . . . .
C9 C10 C11 C12 -46.0(4) . . . .
N2 C10 C11 C15 -42.8(3) . . . .
C9 C10 C11 C15 134.1(3) . . . .
C15 C11 C12 C13 2.3(4) . . . .
C10 C11 C12 C13 -177.5(3) . . . .
C14 N3 C13 C12 0.5(5) . . . .
C11 C12 C13 N3 -2.7(5) . . . .
C13 N3 C14 C15 1.9(5) . . . .
N3 C14 C15 C11 -2.1(6) . . . .
C12 C11 C15 C14 -0.1(5) . . . .
C10 C11 C15 C14 179.7(3) . . . .
C7 C8 C16 C21 -159.7(2) . . . .
C9 C8 C16 C21 23.1(3) . . . .
C7 C8 C16 C17 20.8(3) . . . .
C9 C8 C16 C17 -156.5(2) . . . .
C21 C16 C17 C18 1.0(3) . . . .
C8 C16 C17 C18 -179.4(2) . . . .
C16 C17 C18 C19 -0.4(3) . . . .
C17 C18 C19 C20 -0.4(3) . . . .
C17 C18 C19 O5 -176.2(2) . . . .
C22 O5 C19 C18 -37.9(3) . . . .
C22 O5 C19 C20 146.2(2) . . . .
C18 C19 C20 C21 0.7(3) . . . .
O5 C19 C20 C21 176.6(2) . . . .
C19 C20 C21 C16 -0.1(4) . . . .
C17 C16 C21 C20 -0.7(3) . . . .
C8 C16 C21 C20 179.7(2) . . . .
C19 O5 C22 C27 142.5(2) . . . .
C19 O5 C22 C23 -43.3(3) . . . .
C27 C22 C23 C24 0.6(3) . . . .
O5 C22 C23 C24 -173.35(19) . . . .
C22 C23 C24 C25 -0.9(3) . . . .
C22 C23 C24 C28 172.7(2) . . . .
C23 C24 C25 C26 0.6(3) . . . .
C28 C24 C25 C26 -173.0(2) . . . .
C24 C25 C26 C27 0.1(3) . . . .
C24 C25 C26 C29 178.9(2) . . . .
C23 C22 C27 C26 0.1(3) . . . .
O5 C22 C27 C26 174.41(19) . . . .
C25 C26 C27 C22 -0.5(3) . . . .
C29 C26 C27 C22 -179.2(2) . . . .
Cu1 O1 C28 O2 -12.5(3) . . . .
Cu1 O1 C28 C24 164.57(15) . . . .
C25 C24 C28 O2 -180.0(2) . . . .
C23 C24 C28 O2 6.5(3) . . . .
C25 C24 C28 O1 2.9(3) . . . .
C23 C24 C28 O1 -170.7(2) . . . .
C25 C26 C29 O3 -5.6(4) . . . .
C27 C26 C29 O3 173.1(2) . . . .
C25 C26 C29 O4 175.9(2) . . . .
C27 C26 C29 O4 -5.4(3) . . . .
